data_1564812
loop_
_publ_author_name
'Zhang, Zhen-Hua'
'Wang, Xing'
'Wang, Xiao-Jun'
'Li, Yuesheng'
'Hong, Miao'

_publ_section_title
;
 Tris(2,4-difluorophenyl)borane/Triisobutylphosphine Lewis Pair: A
 Thermostable and Air/Moisture-Tolerant Organic Catalyst for the Living
 Polymerization of Acrylates
;
_journal_issue 18
_journal_name_full Macromolecules
_journal_page_first 8495
_journal_page_last 8502
_journal_paper_doi 10.1021/acs.macromol.1c01356
_journal_volume 54
_journal_year 2021
_chemical_formula_moiety 'C30 H36 B F6 P'
_chemical_formula_sum 'C30 H36 B F6 P'
_chemical_formula_weight 552.37
_space_group_crystal_system monoclinic
_space_group_IT_number 14
_space_group_name_Hall '-P 2yn'
_space_group_name_H-M_alt 'P 1 21/n 1'
_atom_sites_solution_hydrogens geom
_atom_sites_solution_primary dual
_audit_creation_date 2020-06-08
_audit_creation_method
;
Olex2 1.2
(compiled 2018.05.29 svn.r3508 for OlexSys, GUI svn.r5506)
;
_cell_angle_alpha 90
_cell_angle_beta 96.579(4)
_cell_angle_gamma 90
_cell_formula_units_Z 4
_cell_length_a 8.6365(9)
_cell_length_b 19.960(2)
_cell_length_c 16.4399(17)
_cell_measurement_reflns_used 9950
_cell_measurement_temperature 170(2)
_cell_measurement_theta_max 55.02
_cell_measurement_theta_min 5.09
_cell_volume 2815.3(5)
_computing_cell_refinement 'SAINT v8.37A (Bruker, 2015)'
_computing_data_reduction 'SAINT v8.37A (Bruker, 2015)'
_computing_molecular_graphics 'Olex2 (Dolomanov et al., 2009)'
_computing_publication_material 'Olex2 (Dolomanov et al., 2009)'
_computing_structure_refinement 'ShelXL (Sheldrick, 2015)'
_computing_structure_solution 'ShelXT (Sheldrick, 2015)'
_diffrn_ambient_temperature 169.99
_diffrn_measured_fraction_theta_full 0.995
_diffrn_measured_fraction_theta_max 0.992
_diffrn_measurement_device_type 'Bruker D8 Venture'
_diffrn_measurement_method '\f and \w scans'
_diffrn_radiation_type GaK\a
_diffrn_radiation_wavelength 1.34139
_diffrn_reflns_av_R_equivalents 0.0441
_diffrn_reflns_av_unetI/netI 0.0314
_diffrn_reflns_Laue_measured_fraction_full 0.995
_diffrn_reflns_Laue_measured_fraction_max 0.992
_diffrn_reflns_limit_h_max 10
_diffrn_reflns_limit_h_min -10
_diffrn_reflns_limit_k_max 24
_diffrn_reflns_limit_k_min -19
_diffrn_reflns_limit_l_max 20
_diffrn_reflns_limit_l_min -20
_diffrn_reflns_number 30418
_diffrn_reflns_point_group_measured_fraction_full 0.995
_diffrn_reflns_point_group_measured_fraction_max 0.992
_diffrn_reflns_theta_full 53.594
_diffrn_reflns_theta_max 55.036
_diffrn_reflns_theta_min 3.042
_diffrn_standards_number 0
_exptl_absorpt_coefficient_mu 0.883
_exptl_absorpt_correction_T_max 0.7508
_exptl_absorpt_correction_T_min 0.5598
_exptl_absorpt_correction_type multi-scan
_exptl_absorpt_process_details
'SADABS-2016/2 (Bruker,2016/2) was used for absorption correction. wR2(int) was 0.1368 before and 0.0709 after correction. The Ratio of minimum to maximum transmission is 0.7468. The \l/2 correction factor is Not present.'
_exptl_crystal_colour colourless
_exptl_crystal_density_diffrn 1.303
_exptl_crystal_description block
_exptl_crystal_F_000 1160
_exptl_crystal_size_max 0.08
_exptl_crystal_size_mid 0.08
_exptl_crystal_size_min 0.06
_refine_diff_density_max 0.252
_refine_diff_density_min -0.433
_refine_diff_density_rms 0.040
_refine_ls_extinction_method none
_refine_ls_goodness_of_fit_ref 1.059
_refine_ls_hydrogen_treatment constr
_refine_ls_matrix_type full
_refine_ls_number_parameters 349
_refine_ls_number_reflns 5342
_refine_ls_number_restraints 0
_refine_ls_restrained_S_all 1.059
_refine_ls_R_factor_all 0.0368
_refine_ls_R_factor_gt 0.0357
_refine_ls_shift/su_max 0.004
_refine_ls_shift/su_mean 0.001
_refine_ls_structure_factor_coef Fsqd
_refine_ls_weighting_details 'w=1/[\s^2^(Fo^2^)+(0.0434P)^2^+1.1772P] where P=(Fo^2^+2Fc^2^)/3'
_refine_ls_weighting_scheme calc
_refine_ls_wR_factor_gt 0.0962
_refine_ls_wR_factor_ref 0.0970
_reflns_Friedel_coverage 0.000
_reflns_number_gt 5133
_reflns_number_total 5342
_reflns_threshold_expression 'I > 2\s(I)'
_cod_data_source_file ma1c01356_si_001.cif
_cod_data_source_block mj20282_0m
_cod_original_cell_volume 2815.4(5)
_cod_database_code 1564812
_shelx_shelxl_version_number 2016/6
_shelx_space_group_comment
;
The symmetry employed for this shelxl refinement is uniquely defined
by the following loop, which should always be used as a source of
symmetry information in preference to the above space-group names.
They are only intended as comments.
;
_shelx_estimated_absorpt_t_max 0.949
_shelx_estimated_absorpt_t_min 0.933
_olex2_refinement_description
;
1. Fixed Uiso
 At 1.2 times of:
  All C(H) groups, All C(H,H) groups
 At 1.5 times of:
  All C(H,H,H) groups
2.a Ternary CH refined with riding coordinates:
 C20(H20), C24(H24), C28(H28)
2.b Secondary CH2 refined with riding coordinates:
 C19(H19A,H19B), C23(H23A,H23B), C27(H27A,H27B)
2.c Aromatic/amide H refined with riding coordinates:
 C3(H3), C5(H5), C6(H6), C9(H9), C11(H11), C12(H12), C15(H15), C17(H17),
 C18(H18)
2.d Idealised Me refined as rotating group:
 C21(H21A,H21B,H21C), C22(H22A,H22B,H22C), C25(H25A,H25B,H25C), C26(H26A,H26B,
 H26C), C29(H29A,H29B,H29C), C30(H30A,H30B,H30C)
;
_olex2_submission_special_instructions 'No special instructions were received'

loop_
_space_group_symop_operation_xyz
'x, y, z'
'-x+1/2, y+1/2, -z+1/2'
'-x, -y, -z'
'x-1/2, -y-1/2, z-1/2'

loop_
_atom_site_label
_atom_site_type_symbol
_atom_site_fract_x
_atom_site_fract_y
_atom_site_fract_z
_atom_site_U_iso_or_equiv
_atom_site_adp_type
_atom_site_occupancy
_atom_site_site_symmetry_order
_atom_site_calc_flag
_atom_site_refinement_flags_posn
_atom_site_refinement_flags_adp
_atom_site_refinement_flags_occupancy
_atom_site_disorder_assembly
_atom_site_disorder_group
P1 P 0.56074(4) 0.46252(2) 0.25183(2) 0.02073(10) Uani 1 1 d . . . . .
F1 F 0.90508(10) 0.46565(4) 0.33032(5) 0.0362(2) Uani 1 1 d . . . . .
F2 F 1.08041(12) 0.34824(6) 0.56932(6) 0.0537(3) Uani 1 1 d . . . . .
F3 F 0.42029(11) 0.37640(4) 0.38366(5) 0.0380(2) Uani 1 1 d . . . . .
F4 F 0.15482(13) 0.18087(6) 0.29781(8) 0.0641(3) Uani 1 1 d . . . . .
F5 F 0.54597(10) 0.37026(5) 0.09386(5) 0.0382(2) Uani 1 1 d . . . . .
F6 F 1.01745(14) 0.30550(7) 0.00302(7) 0.0655(3) Uani 1 1 d . . . . .
C1 C 0.76867(15) 0.36689(7) 0.35752(8) 0.0249(3) Uani 1 1 d . . . . .
C2 C 0.88717(16) 0.41213(7) 0.38071(8) 0.0275(3) Uani 1 1 d . . . . .
C3 C 0.99271(16) 0.40849(8) 0.45020(9) 0.0323(3) Uani 1 1 d . . . . .
H3 H 1.070335 0.441771 0.462962 0.039 Uiso 1 1 calc R . . . .
C4 C 0.97908(18) 0.35377(8) 0.50008(9) 0.0351(3) Uani 1 1 d . . . . .
C5 C 0.86729(18) 0.30579(8) 0.48310(9) 0.0347(3) Uani 1 1 d . . . . .
H5 H 0.860494 0.268554 0.518507 0.042 Uiso 1 1 calc R . . . .
C6 C 0.76352(17) 0.31312(7) 0.41227(8) 0.0297(3) Uani 1 1 d . . . . .
H6 H 0.685172 0.280017 0.400371 0.036 Uiso 1 1 calc R . . . .
C7 C 0.51018(15) 0.31763(6) 0.27333(8) 0.0250(3) Uani 1 1 d . . . . .
C8 C 0.40582(17) 0.32297(7) 0.33121(8) 0.0290(3) Uani 1 1 d . . . . .
C9 C 0.28600(18) 0.27928(8) 0.34153(10) 0.0360(3) Uani 1 1 d . . . . .
H9 H 0.218119 0.285974 0.382371 0.043 Uiso 1 1 calc R . . . .
C10 C 0.27080(18) 0.22546(8) 0.28912(11) 0.0404(4) Uani 1 1 d . . . . .
C11 C 0.36606(18) 0.21559(8) 0.22900(10) 0.0372(3) Uani 1 1 d . . . . .
H11 H 0.351833 0.178217 0.193146 0.045 Uiso 1 1 calc R . . . .
C12 C 0.48410(16) 0.26187(7) 0.22202(9) 0.0290(3) Uani 1 1 d . . . . .
H12 H 0.550300 0.255308 0.180379 0.035 Uiso 1 1 calc R . . . .
C13 C 0.75880(16) 0.35276(7) 0.19495(8) 0.0258(3) Uani 1 1 d . . . . .
C14 C 0.69910(17) 0.35293(7) 0.11313(9) 0.0301(3) Uani 1 1 d . . . . .
C15 C 0.7792(2) 0.33712(8) 0.04763(9) 0.0383(4) Uani 1 1 d . . . . .
H15 H 0.730150 0.337771 -0.007120 0.046 Uiso 1 1 calc R . . . .
C16 C 0.9336(2) 0.32041(9) 0.06581(10) 0.0428(4) Uani 1 1 d . . . . .
C17 C 1.00484(19) 0.31849(9) 0.14447(10) 0.0412(4) Uani 1 1 d . . . . .
H17 H 1.111743 0.306746 0.155762 0.049 Uiso 1 1 calc R . . . .
C18 C 0.91650(17) 0.33421(8) 0.20758(9) 0.0327(3) Uani 1 1 d . . . . .
H18 H 0.965707 0.332279 0.262253 0.039 Uiso 1 1 calc R . . . .
C19 C 0.66216(15) 0.51277(6) 0.18127(8) 0.0238(3) Uani 1 1 d . . . . .
H19A H 0.774611 0.501914 0.190990 0.029 Uiso 1 1 calc R . . . .
H19B H 0.624816 0.498528 0.124730 0.029 Uiso 1 1 calc R . . . .
C20 C 0.64446(15) 0.59003(7) 0.18608(8) 0.0262(3) Uani 1 1 d . . . . .
H20 H 0.551967 0.599880 0.215541 0.031 Uiso 1 1 calc R . . . .
C21 C 0.78603(19) 0.62318(8) 0.23310(11) 0.0423(4) Uani 1 1 d . . . . .
H21A H 0.763528 0.670589 0.241866 0.063 Uiso 1 1 calc GR . . . .
H21B H 0.875328 0.619409 0.201582 0.063 Uiso 1 1 calc GR . . . .
H21C H 0.810458 0.600906 0.286138 0.063 Uiso 1 1 calc GR . . . .
C22 C 0.6152(2) 0.62072(8) 0.10100(10) 0.0419(4) Uani 1 1 d . . . . .
H22A H 0.706475 0.613408 0.071736 0.063 Uiso 1 1 calc GR . . . .
H22B H 0.596714 0.668929 0.105757 0.063 Uiso 1 1 calc GR . . . .
H22C H 0.523726 0.599605 0.070694 0.063 Uiso 1 1 calc GR . . . .
C23 C 0.56637(16) 0.51104(7) 0.34687(8) 0.0263(3) Uani 1 1 d . . . . .
H23A H 0.569401 0.478705 0.392678 0.032 Uiso 1 1 calc R . . . .
H23B H 0.666310 0.535828 0.353791 0.032 Uiso 1 1 calc R . . . .
C24 C 0.43464(17) 0.56212(7) 0.35736(9) 0.0300(3) Uani 1 1 d . . . . .
H24 H 0.385594 0.575600 0.301707 0.036 Uiso 1 1 calc R . . . .
C25 C 0.5023(2) 0.62444(9) 0.40135(11) 0.0458(4) Uani 1 1 d . . . . .
H25A H 0.559878 0.611594 0.453879 0.069 Uiso 1 1 calc GR . . . .
H25B H 0.417581 0.655048 0.410999 0.069 Uiso 1 1 calc GR . . . .
H25C H 0.573046 0.646827 0.367501 0.069 Uiso 1 1 calc GR . . . .
C26 C 0.3086(2) 0.53159(9) 0.40390(11) 0.0450(4) Uani 1 1 d . . . . .
H26A H 0.266105 0.491448 0.375129 0.068 Uiso 1 1 calc GR . . . .
H26B H 0.224908 0.564311 0.407105 0.068 Uiso 1 1 calc GR . . . .
H26C H 0.353850 0.519412 0.459317 0.068 Uiso 1 1 calc GR . . . .
C27 C 0.35607(15) 0.45422(7) 0.20889(8) 0.0256(3) Uani 1 1 d . . . . .
H27A H 0.345874 0.411012 0.179179 0.031 Uiso 1 1 calc R . . . .
H27B H 0.293548 0.450422 0.255526 0.031 Uiso 1 1 calc R . . . .
C28 C 0.27809(15) 0.50846(7) 0.15057(8) 0.0277(3) Uani 1 1 d . . . . .
H28 H 0.337415 0.551289 0.160283 0.033 Uiso 1 1 calc R . . . .
C29 C 0.2796(2) 0.48820(9) 0.06150(9) 0.0398(4) Uani 1 1 d . . . . .
H29A H 0.387497 0.481844 0.050005 0.060 Uiso 1 1 calc GR . . . .
H29B H 0.230543 0.523446 0.025892 0.060 Uiso 1 1 calc GR . . . .
H29C H 0.221748 0.446238 0.051192 0.060 Uiso 1 1 calc GR . . . .
C30 C 0.11077(19) 0.52000(10) 0.16809(12) 0.0488(4) Uani 1 1 d . . . . .
H30A H 0.052074 0.478038 0.160196 0.073 Uiso 1 1 calc GR . . . .
H30B H 0.062205 0.554134 0.130613 0.073 Uiso 1 1 calc GR . . . .
H30C H 0.110375 0.535263 0.224720 0.073 Uiso 1 1 calc GR . . . .
B1 B 0.65623(17) 0.36936(7) 0.27046(9) 0.0239(3) Uani 1 1 d . . . . .

loop_
_atom_site_aniso_label
_atom_site_aniso_U_11
_atom_site_aniso_U_22
_atom_site_aniso_U_33
_atom_site_aniso_U_23
_atom_site_aniso_U_13
_atom_site_aniso_U_12
P1 0.02258(17) 0.01894(18) 0.02057(17) 0.00000(11) 0.00207(12) 0.00080(11)
F1 0.0339(4) 0.0347(5) 0.0384(5) 0.0101(4) -0.0022(4) -0.0080(3)
F2 0.0502(6) 0.0731(7) 0.0326(5) 0.0098(5) -0.0173(4) -0.0062(5)
F3 0.0485(5) 0.0339(5) 0.0337(4) -0.0072(4) 0.0136(4) -0.0095(4)
F4 0.0565(7) 0.0455(6) 0.0928(9) -0.0057(6) 0.0188(6) -0.0293(5)
F5 0.0370(5) 0.0483(5) 0.0274(4) -0.0032(4) -0.0038(3) 0.0159(4)
F6 0.0651(7) 0.0893(9) 0.0468(6) -0.0111(6) 0.0270(5) 0.0225(6)
C1 0.0265(6) 0.0237(7) 0.0239(6) -0.0008(5) 0.0011(5) 0.0035(5)
C2 0.0289(7) 0.0267(7) 0.0270(7) 0.0024(5) 0.0032(5) 0.0018(5)
C3 0.0270(7) 0.0388(8) 0.0304(7) -0.0044(6) 0.0005(5) -0.0029(6)
C4 0.0344(8) 0.0471(9) 0.0220(6) -0.0003(6) -0.0048(6) 0.0055(6)
C5 0.0418(8) 0.0341(8) 0.0274(7) 0.0064(6) 0.0007(6) 0.0033(6)
C6 0.0328(7) 0.0274(7) 0.0279(7) 0.0020(5) -0.0002(5) 0.0006(6)
C7 0.0271(6) 0.0201(6) 0.0265(6) 0.0035(5) -0.0028(5) 0.0012(5)
C8 0.0343(7) 0.0235(7) 0.0285(7) 0.0013(5) 0.0009(5) -0.0013(5)
C9 0.0357(8) 0.0329(8) 0.0399(8) 0.0068(6) 0.0062(6) -0.0041(6)
C10 0.0355(8) 0.0273(8) 0.0571(10) 0.0059(7) 0.0001(7) -0.0106(6)
C11 0.0375(8) 0.0235(7) 0.0484(9) -0.0042(6) -0.0044(7) -0.0022(6)
C12 0.0298(7) 0.0226(7) 0.0329(7) 0.0003(5) -0.0030(5) 0.0026(5)
C13 0.0301(7) 0.0198(6) 0.0275(7) -0.0002(5) 0.0028(5) 0.0022(5)
C14 0.0334(7) 0.0270(7) 0.0294(7) -0.0002(6) 0.0014(6) 0.0082(6)
C15 0.0501(9) 0.0369(8) 0.0281(7) -0.0030(6) 0.0055(6) 0.0107(7)
C16 0.0500(9) 0.0437(9) 0.0378(8) -0.0056(7) 0.0186(7) 0.0112(7)
C17 0.0348(8) 0.0445(9) 0.0450(9) -0.0044(7) 0.0077(7) 0.0101(7)
C18 0.0323(7) 0.0335(8) 0.0321(7) -0.0020(6) 0.0025(6) 0.0058(6)
C19 0.0257(6) 0.0221(6) 0.0240(6) 0.0001(5) 0.0043(5) 0.0005(5)
C20 0.0285(7) 0.0213(6) 0.0292(7) 0.0007(5) 0.0054(5) -0.0006(5)
C21 0.0395(8) 0.0338(8) 0.0533(10) -0.0093(7) 0.0039(7) -0.0099(7)
C22 0.0611(10) 0.0288(8) 0.0367(8) 0.0088(6) 0.0099(7) 0.0011(7)
C23 0.0311(7) 0.0258(7) 0.0219(6) -0.0019(5) 0.0026(5) 0.0012(5)
C24 0.0340(7) 0.0304(7) 0.0265(7) -0.0032(6) 0.0078(5) 0.0042(6)
C25 0.0546(10) 0.0370(9) 0.0467(9) -0.0159(7) 0.0089(8) 0.0046(8)
C26 0.0489(10) 0.0484(10) 0.0416(9) -0.0014(7) 0.0214(8) 0.0049(8)
C27 0.0236(6) 0.0249(7) 0.0283(7) 0.0016(5) 0.0025(5) 0.0000(5)
C28 0.0245(6) 0.0268(7) 0.0310(7) 0.0011(5) -0.0004(5) 0.0034(5)
C29 0.0426(8) 0.0445(9) 0.0306(8) 0.0024(7) -0.0030(6) 0.0040(7)
C30 0.0330(8) 0.0595(11) 0.0540(10) 0.0071(9) 0.0053(7) 0.0162(8)
B1 0.0280(7) 0.0197(7) 0.0234(7) 0.0005(5) 0.0006(6) 0.0011(6)

loop_
_atom_type_symbol
_atom_type_description
_atom_type_scat_dispersion_real
_atom_type_scat_dispersion_imag
_atom_type_scat_source
C C 0.0148 0.0070 'International Tables Vol C Tables 4.2.6.8 and 6.1.1.4'
H H 0.0000 0.0000 'International Tables Vol C Tables 4.2.6.8 and 6.1.1.4'
B B 0.0073 0.0030 'International Tables Vol C Tables 4.2.6.8 and 6.1.1.4'
F F 0.0599 0.0411 'International Tables Vol C Tables 4.2.6.8 and 6.1.1.4'
P P 0.2596 0.3354 'International Tables Vol C Tables 4.2.6.8 and 6.1.1.4'

loop_
_geom_angle_atom_site_label_1
_geom_angle_atom_site_label_2
_geom_angle_atom_site_label_3
_geom_angle
_geom_angle_site_symmetry_1
_geom_angle_site_symmetry_3
_geom_angle_publ_flag
C19 P1 C23 106.41(6) . . ?
C19 P1 C27 108.40(6) . . ?
C19 P1 B1 112.30(6) . . ?
C23 P1 B1 112.46(6) . . ?
C27 P1 C23 107.81(6) . . ?
C27 P1 B1 109.28(6) . . ?
C2 C1 C6 113.48(12) . . ?
C2 C1 B1 124.54(12) . . ?
C6 C1 B1 121.63(12) . . ?
F1 C2 C1 118.19(12) . . ?
F1 C2 C3 115.58(12) . . ?
C3 C2 C1 126.22(13) . . ?
C2 C3 H3 121.9 . . ?
C2 C3 C4 116.16(14) . . ?
C4 C3 H3 121.9 . . ?
F2 C4 C3 118.16(14) . . ?
F2 C4 C5 119.12(14) . . ?
C5 C4 C3 122.71(13) . . ?
C4 C5 H5 121.0 . . ?
C4 C5 C6 117.97(14) . . ?
C6 C5 H5 121.0 . . ?
C1 C6 H6 118.3 . . ?
C5 C6 C1 123.45(14) . . ?
C5 C6 H6 118.3 . . ?
C8 C7 C12 113.71(12) . . ?
C8 C7 B1 122.35(12) . . ?
C12 C7 B1 123.82(12) . . ?
F3 C8 C7 118.19(12) . . ?
F3 C8 C9 115.55(13) . . ?
C9 C8 C7 126.26(14) . . ?
C8 C9 H9 122.1 . . ?
C10 C9 C8 115.88(14) . . ?
C10 C9 H9 122.1 . . ?
F4 C10 C9 117.68(15) . . ?
F4 C10 C11 119.47(15) . . ?
C11 C10 C9 122.85(14) . . ?
C10 C11 H11 121.0 . . ?
C10 C11 C12 118.06(14) . . ?
C12 C11 H11 121.0 . . ?
C7 C12 H12 118.4 . . ?
C11 C12 C7 123.22(14) . . ?
C11 C12 H12 118.4 . . ?
C14 C13 C18 113.04(12) . . ?
C14 C13 B1 124.18(12) . . ?
C18 C13 B1 122.73(12) . . ?
F5 C14 C13 117.90(12) . . ?
F5 C14 C15 115.75(12) . . ?
C15 C14 C13 126.35(13) . . ?
C14 C15 H15 121.7 . . ?
C16 C15 C14 116.50(14) . . ?
C16 C15 H15 121.7 . . ?
F6 C16 C15 118.41(15) . . ?
F6 C16 C17 119.40(15) . . ?
C17 C16 C15 122.19(14) . . ?
C16 C17 H17 120.9 . . ?
C16 C17 C18 118.22(15) . . ?
C18 C17 H17 120.9 . . ?
C13 C18 H18 118.2 . . ?
C17 C18 C13 123.68(14) . . ?
C17 C18 H18 118.2 . . ?
P1 C19 H19A 108.0 . . ?
P1 C19 H19B 108.0 . . ?
H19A C19 H19B 107.3 . . ?
C20 C19 P1 117.06(9) . . ?
C20 C19 H19A 108.0 . . ?
C20 C19 H19B 108.0 . . ?
C19 C20 H20 108.0 . . ?
C21 C20 C19 112.32(12) . . ?
C21 C20 H20 108.0 . . ?
C21 C20 C22 109.33(13) . . ?
C22 C20 C19 111.10(11) . . ?
C22 C20 H20 108.0 . . ?
C20 C21 H21A 109.5 . . ?
C20 C21 H21B 109.5 . . ?
C20 C21 H21C 109.5 . . ?
H21A C21 H21B 109.5 . . ?
H21A C21 H21C 109.5 . . ?
H21B C21 H21C 109.5 . . ?
C20 C22 H22A 109.5 . . ?
C20 C22 H22B 109.5 . . ?
C20 C22 H22C 109.5 . . ?
H22A C22 H22B 109.5 . . ?
H22A C22 H22C 109.5 . . ?
H22B C22 H22C 109.5 . . ?
P1 C23 H23A 107.4 . . ?
P1 C23 H23B 107.4 . . ?
H23A C23 H23B 107.0 . . ?
C24 C23 P1 119.56(9) . . ?
C24 C23 H23A 107.4 . . ?
C24 C23 H23B 107.4 . . ?
C23 C24 H24 108.3 . . ?
C25 C24 C23 110.08(12) . . ?
C25 C24 H24 108.3 . . ?
C25 C24 C26 110.19(13) . . ?
C26 C24 C23 111.55(12) . . ?
C26 C24 H24 108.3 . . ?
C24 C25 H25A 109.5 . . ?
C24 C25 H25B 109.5 . . ?
C24 C25 H25C 109.5 . . ?
H25A C25 H25B 109.5 . . ?
H25A C25 H25C 109.5 . . ?
H25B C25 H25C 109.5 . . ?
C24 C26 H26A 109.5 . . ?
C24 C26 H26B 109.5 . . ?
C24 C26 H26C 109.5 . . ?
H26A C26 H26B 109.5 . . ?
H26A C26 H26C 109.5 . . ?
H26B C26 H26C 109.5 . . ?
P1 C27 H27A 107.2 . . ?
P1 C27 H27B 107.2 . . ?
H27A C27 H27B 106.8 . . ?
C28 C27 P1 120.45(9) . . ?
C28 C27 H27A 107.2 . . ?
C28 C27 H27B 107.2 . . ?
C27 C28 H28 108.7 . . ?
C29 C28 C27 111.05(12) . . ?
C29 C28 H28 108.7 . . ?
C29 C28 C30 109.59(13) . . ?
C30 C28 C27 110.09(12) . . ?
C30 C28 H28 108.7 . . ?
C28 C29 H29A 109.5 . . ?
C28 C29 H29B 109.5 . . ?
C28 C29 H29C 109.5 . . ?
H29A C29 H29B 109.5 . . ?
H29A C29 H29C 109.5 . . ?
H29B C29 H29C 109.5 . . ?
C28 C30 H30A 109.5 . . ?
C28 C30 H30B 109.5 . . ?
C28 C30 H30C 109.5 . . ?
H30A C30 H30B 109.5 . . ?
H30A C30 H30C 109.5 . . ?
H30B C30 H30C 109.5 . . ?
C1 B1 P1 110.34(9) . . ?
C1 B1 C13 109.78(11) . . ?
C7 B1 P1 106.24(9) . . ?
C7 B1 C1 109.77(11) . . ?
C7 B1 C13 112.32(11) . . ?
C13 B1 P1 108.32(9) . . ?

loop_
_geom_bond_atom_site_label_1
_geom_bond_atom_site_label_2
_geom_bond_distance
_geom_bond_site_symmetry_2
_geom_bond_publ_flag
P1 C19 1.8307(13) . ?
P1 C23 1.8342(13) . ?
P1 C27 1.8342(13) . ?
P1 B1 2.0429(15) . ?
F1 C2 1.3714(16) . ?
F2 C4 1.3586(16) . ?
F3 C8 1.3681(16) . ?
F4 C10 1.3597(18) . ?
F5 C14 1.3686(16) . ?
F6 C16 1.3600(18) . ?
C1 C2 1.385(2) . ?
C1 C6 1.4046(19) . ?
C1 B1 1.6358(19) . ?
C2 C3 1.3793(19) . ?
C3 H3 0.9500 . ?
C3 C4 1.379(2) . ?
C4 C5 1.366(2) . ?
C5 H5 0.9500 . ?
C5 C6 1.393(2) . ?
C6 H6 0.9500 . ?
C7 C8 1.388(2) . ?
C7 C12 1.3991(19) . ?
C7 B1 1.635(2) . ?
C8 C9 1.379(2) . ?
C9 H9 0.9500 . ?
C9 C10 1.374(2) . ?
C10 C11 1.371(2) . ?
C11 H11 0.9500 . ?
C11 C12 1.390(2) . ?
C12 H12 0.9500 . ?
C13 C14 1.3844(19) . ?
C13 C18 1.404(2) . ?
C13 B1 1.639(2) . ?
C14 C15 1.382(2) . ?
C15 H15 0.9500 . ?
C15 C16 1.374(2) . ?
C16 C17 1.367(2) . ?
C17 H17 0.9500 . ?
C17 C18 1.392(2) . ?
C18 H18 0.9500 . ?
C19 H19A 0.9900 . ?
C19 H19B 0.9900 . ?
C19 C20 1.5528(18) . ?
C20 H20 1.0000 . ?
C20 C21 1.521(2) . ?
C20 C22 1.521(2) . ?
C21 H21A 0.9800 . ?
C21 H21B 0.9800 . ?
C21 H21C 0.9800 . ?
C22 H22A 0.9800 . ?
C22 H22B 0.9800 . ?
C22 H22C 0.9800 . ?
C23 H23A 0.9900 . ?
C23 H23B 0.9900 . ?
C23 C24 1.5519(19) . ?
C24 H24 1.0000 . ?
C24 C25 1.522(2) . ?
C24 C26 1.527(2) . ?
C25 H25A 0.9800 . ?
C25 H25B 0.9800 . ?
C25 H25C 0.9800 . ?
C26 H26A 0.9800 . ?
C26 H26B 0.9800 . ?
C26 H26C 0.9800 . ?
C27 H27A 0.9900 . ?
C27 H27B 0.9900 . ?
C27 C28 1.5483(18) . ?
C28 H28 1.0000 . ?
C28 C29 1.521(2) . ?
C28 C30 1.523(2) . ?
C29 H29A 0.9800 . ?
C29 H29B 0.9800 . ?
C29 H29C 0.9800 . ?
C30 H30A 0.9800 . ?
C30 H30B 0.9800 . ?
C30 H30C 0.9800 . ?
